data_7153764
loop_
_publ_author_name
'Habata, Yoichi'
'Okeda, Yoko'
'Ikeda, Mari'
'Kuwahara, Shunsuke'

_publ_section_title
;
 The water-soluble argentivorous molecule: Ag(+)-\p interactions in water.
;
_journal_issue 25
_journal_name_full 'Organic &amp; biomolecular chemistry'
_journal_page_first 4265
_journal_page_last 4270
_journal_paper_doi 10.1039/c3ob40125a
_journal_volume 11
_journal_year 2013
_chemical_formula_sum 'C36 H40 Br4 N4'
_chemical_formula_weight 848.36
_chemical_name_systematic
;
?
;
_space_group_IT_number 2
_symmetry_cell_setting triclinic
_symmetry_space_group_name_Hall '-P 1'
_symmetry_space_group_name_H-M 'P -1'
_atom_sites_solution_hydrogens geom
_atom_sites_solution_primary direct
_atom_sites_solution_secondary difmap
_audit_creation_method SHELXL-97
_cell_angle_alpha 95.954(8)
_cell_angle_beta 96.675(8)
_cell_angle_gamma 96.258(8)
_cell_formula_units_Z 1
_cell_length_a 7.399(3)
_cell_length_b 9.641(5)
_cell_length_c 12.392(6)
_cell_measurement_reflns_used 1603
_cell_measurement_temperature 100
_cell_measurement_theta_max 0.00
_cell_measurement_theta_min 0.00
_cell_volume 866.7(7)
_computing_cell_refinement 'Bruker SMART'
_computing_data_collection 'Bruker SMART'
_computing_data_reduction 'Bruker SAINT'
_computing_molecular_graphics 'Bruker SHELXTL'
_computing_publication_material 'Bruker SHELXTL'
_computing_structure_refinement 'SHELXL-97 (Sheldrick, 1997)'
_computing_structure_solution 'SHELXS-97 (Sheldrick, 1990)'
_diffrn_ambient_temperature 100
_diffrn_detector_area_resol_mean 8.333
_diffrn_measured_fraction_theta_full 0.954
_diffrn_measured_fraction_theta_max 0.954
_diffrn_measurement_device_type 'CCD area detector'
_diffrn_measurement_method 'phi and omega scans'
_diffrn_radiation_monochromator graphite
_diffrn_radiation_source 'fine-focus sealed tube'
_diffrn_radiation_type MoK\a
_diffrn_radiation_wavelength 0.71073
_diffrn_reflns_av_R_equivalents 0.0420
_diffrn_reflns_av_sigmaI/netI 0.0926
_diffrn_reflns_limit_h_max 8
_diffrn_reflns_limit_h_min -9
_diffrn_reflns_limit_k_max 11
_diffrn_reflns_limit_k_min -12
_diffrn_reflns_limit_l_max 16
_diffrn_reflns_limit_l_min -14
_diffrn_reflns_number 5174
_diffrn_reflns_theta_full 27.48
_diffrn_reflns_theta_max 27.48
_diffrn_reflns_theta_min 1.67
_exptl_absorpt_coefficient_mu 4.675
_exptl_absorpt_correction_T_max 0.4579
_exptl_absorpt_correction_T_min 0.3442
_exptl_absorpt_correction_type empirical
_exptl_absorpt_process_details 'SADABS; Sheldrick, 1996'
_exptl_crystal_colour colourless
_exptl_crystal_density_diffrn 1.625
_exptl_crystal_density_method 'not measured'
_exptl_crystal_description block
_exptl_crystal_F_000 424
_exptl_crystal_size_max 0.29
_exptl_crystal_size_mid 0.22
_exptl_crystal_size_min 0.20
_refine_diff_density_max 3.941
_refine_diff_density_min -2.395
_refine_diff_density_rms 0.304
_refine_ls_extinction_method none
_refine_ls_goodness_of_fit_ref 1.022
_refine_ls_hydrogen_treatment constr
_refine_ls_matrix_type full
_refine_ls_number_parameters 199
_refine_ls_number_reflns 3794
_refine_ls_number_restraints 12
_refine_ls_restrained_S_all 1.022
_refine_ls_R_factor_all 0.1281
_refine_ls_R_factor_gt 0.0966
_refine_ls_shift/su_max 0.000
_refine_ls_shift/su_mean 0.000
_refine_ls_structure_factor_coef Fsqd
_refine_ls_weighting_details 'calc w=1/[\s^2^(Fo^2^)+(0.2000P)^2^+0.0000P] where P=(Fo^2^+2Fc^2^)/3'
_refine_ls_weighting_scheme calc
_refine_ls_wR_factor_gt 0.2542
_refine_ls_wR_factor_ref 0.2815
_reflns_number_gt 2582
_reflns_number_total 3794
_reflns_threshold_expression >2sigma(I)
_cod_data_source_file c3ob40125a.cif
_cod_data_source_block 5
_cod_depositor_comments
;
The following automatic conversions were performed:

'_symmetry_cell_setting' value 'Triclinic' changed to 'triclinic'
according to
/usr/data/users/saulius/automatic-downloads/retrospective/RSC/lib/dictionaries/cif_core.dic
dictionary named 'cif_core.dic' version 2.4.2 from 2011-04-26.

Automatic conversion script
Id: cif_fix_values 2281 2013-09-26 08:29:07Z andrius 
;
_cod_original_sg_symbol_H-M P-1
_cod_database_code 7153764

loop_
_symmetry_equiv_pos_as_xyz
'x, y, z'
'-x, -y, -z'

loop_
_atom_site_label
_atom_site_type_symbol
_atom_site_fract_x
_atom_site_fract_y
_atom_site_fract_z
_atom_site_U_iso_or_equiv
_atom_site_adp_type
_atom_site_occupancy
_atom_site_symmetry_multiplicity
_atom_site_calc_flag
_atom_site_refinement_flags
Br1 Br 1.50350(12) 0.28463(9) 0.49397(7) 0.0300(3) Uani 1 1 d .
Br2 Br 1.16379(12) 0.62796(9) 0.25865(9) 0.0349(3) Uani 1 1 d .
N2 N 0.6862(9) -0.0176(7) 0.1802(5) 0.0209(14) Uani 1 1 d .
C9 C 0.9248(11) 0.5290(8) 0.2126(7) 0.0219(17) Uani 1 1 d U
N1 N 0.3861(9) 0.1648(7) 0.0716(6) 0.0208(14) Uani 1 1 d .
C16 C 1.2706(11) 0.1920(9) 0.4304(7) 0.0219(17) Uani 1 1 d .
C12 C 0.7352(11) -0.0140(9) 0.2984(7) 0.0230(17) Uani 1 1 d .
H12A H 0.7261 -0.1115 0.3174 0.028 Uiso 1 1 calc R
H12B H 0.6456 0.0351 0.3363 0.028 Uiso 1 1 calc R
C5 C 0.3892(12) 0.3172(9) 0.0987(8) 0.0262(18) Uani 1 1 d .
H5A H 0.3054 0.3346 0.1540 0.031 Uiso 1 1 calc R
H5B H 0.3430 0.3579 0.0323 0.031 Uiso 1 1 calc R
C10 C 0.7855(12) 0.5461(8) 0.2767(7) 0.0257(18) Uani 1 1 d .
H10 H 0.8080 0.6053 0.3443 0.031 Uiso 1 1 calc R
C6 C 0.5765(12) 0.3898(8) 0.1421(7) 0.0222(17) Uani 1 1 d .
C3 C 0.7787(11) -0.1242(8) 0.1218(7) 0.0243(18) Uani 1 1 d .
H3A H 0.7159 -0.2188 0.1272 0.029 Uiso 1 1 calc R
H3B H 0.9067 -0.1191 0.1571 0.029 Uiso 1 1 calc R
C18 C 1.0636(12) -0.0189(8) 0.3789(7) 0.0232(17) Uani 1 1 d .
H18 H 1.0385 -0.1182 0.3749 0.028 Uiso 1 1 calc R
C13 C 0.9257(12) 0.0584(9) 0.3397(7) 0.0233(17) Uani 1 1 d .
C2 C 0.4863(12) -0.0419(8) 0.1541(7) 0.0233(17) Uani 1 1 d .
H2A H 0.4359 -0.1099 0.2009 0.028 Uiso 1 1 calc R
H2B H 0.4535 -0.0833 0.0769 0.028 Uiso 1 1 calc R
C4 C 0.7793(11) -0.1033(8) 0.0006(7) 0.0210(16) Uani 1 1 d .
H4A H 0.7979 -0.0012 -0.0051 0.025 Uiso 1 1 calc R
H4B H 0.8853 -0.1444 -0.0258 0.025 Uiso 1 1 calc R
C17 C 1.2370(12) 0.0469(9) 0.4238(7) 0.0242(17) Uani 1 1 d .
H17 H 1.3303 -0.0066 0.4492 0.029 Uiso 1 1 calc R
C11 C 0.6139(12) 0.4754(9) 0.2405(7) 0.0253(18) Uani 1 1 d .
H11 H 0.5182 0.4859 0.2845 0.030 Uiso 1 1 calc R
C1 C 0.4013(12) 0.0938(9) 0.1719(7) 0.0234(17) Uani 1 1 d .
H1A H 0.2778 0.0728 0.1940 0.028 Uiso 1 1 calc R
H1B H 0.4775 0.1574 0.2319 0.028 Uiso 1 1 calc R
C14 C 0.9662(12) 0.2034(9) 0.3447(7) 0.0247(18) Uani 1 1 d .
H14 H 0.8749 0.2569 0.3164 0.030 Uiso 1 1 calc R
C8 C 0.8958(13) 0.4395(9) 0.1152(7) 0.0281(18) Uani 1 1 d U
H8 H 0.9934 0.4249 0.0734 0.034 Uiso 1 1 calc R
C7 C 0.7211(12) 0.3724(9) 0.0809(7) 0.0283(19) Uani 1 1 d .
H7 H 0.6985 0.3126 0.0136 0.034 Uiso 1 1 calc R
C15 C 1.1369(12) 0.2717(9) 0.3898(7) 0.0260(18) Uani 1 1 d .
H15 H 1.1625 0.3709 0.3932 0.031 Uiso 1 1 calc R

loop_
_atom_site_aniso_label
_atom_site_aniso_U_11
_atom_site_aniso_U_22
_atom_site_aniso_U_33
_atom_site_aniso_U_23
_atom_site_aniso_U_13
_atom_site_aniso_U_12
Br1 0.0306(5) 0.0201(5) 0.0361(6) 0.0030(3) -0.0010(4) -0.0048(3)
Br2 0.0274(5) 0.0119(5) 0.0618(7) 0.0011(4) 0.0005(4) -0.0046(3)
N2 0.028(4) 0.014(3) 0.019(3) 0.006(2) -0.001(3) 0.000(3)
C9 0.021(4) 0.005(3) 0.038(4) 0.007(3) -0.002(3) -0.003(3)
N1 0.025(4) 0.010(3) 0.026(4) 0.001(2) -0.002(3) -0.002(2)
C16 0.022(4) 0.017(4) 0.026(4) 0.004(3) 0.001(3) 0.001(3)
C12 0.026(4) 0.016(4) 0.027(4) 0.010(3) -0.001(3) -0.002(3)
C5 0.024(4) 0.017(4) 0.036(5) 0.004(3) 0.000(4) -0.001(3)
C10 0.032(5) 0.009(4) 0.035(5) 0.003(3) 0.003(4) 0.001(3)
C6 0.027(4) 0.013(4) 0.027(4) 0.009(3) -0.001(3) 0.001(3)
C3 0.022(4) 0.011(4) 0.038(5) 0.006(3) -0.008(3) 0.002(3)
C18 0.036(5) 0.009(4) 0.025(4) 0.007(3) 0.001(3) 0.002(3)
C13 0.028(4) 0.021(4) 0.020(4) 0.004(3) 0.002(3) -0.001(3)
C2 0.031(4) 0.010(4) 0.028(4) 0.004(3) 0.003(3) -0.005(3)
C4 0.015(4) 0.016(4) 0.029(4) 0.005(3) -0.005(3) -0.006(3)
C17 0.030(4) 0.018(4) 0.025(4) 0.008(3) -0.001(3) 0.005(3)
C11 0.027(4) 0.015(4) 0.034(5) 0.002(3) 0.005(4) 0.004(3)
C1 0.028(4) 0.018(4) 0.023(4) 0.006(3) -0.001(3) 0.004(3)
C14 0.030(4) 0.017(4) 0.029(5) 0.009(3) -0.001(4) 0.006(3)
C8 0.035(4) 0.018(4) 0.034(4) 0.007(3) 0.009(4) 0.004(3)
C7 0.036(5) 0.020(4) 0.028(5) 0.001(3) 0.005(4) 0.000(4)
C15 0.031(5) 0.013(4) 0.033(5) 0.010(3) -0.002(4) -0.002(3)

loop_
_atom_type_symbol
_atom_type_description
_atom_type_scat_dispersion_real
_atom_type_scat_dispersion_imag
_atom_type_scat_source
C C 0.0033 0.0016 'International Tables Vol C Tables 4.2.6.8 and 6.1.1.4'
H H 0.0000 0.0000 'International Tables Vol C Tables 4.2.6.8 and 6.1.1.4'
N N 0.0061 0.0033 'International Tables Vol C Tables 4.2.6.8 and 6.1.1.4'
Br Br -0.2901 2.4595 'International Tables Vol C Tables 4.2.6.8 and 6.1.1.4'

loop_
_geom_angle_atom_site_label_1
_geom_angle_atom_site_label_2
_geom_angle_atom_site_label_3
_geom_angle
_geom_angle_site_symmetry_1
C12 N2 C2 109.1(6) .
C12 N2 C3 110.0(7) .
C2 N2 C3 112.9(6) .
C10 C9 C8 121.5(8) .
C10 C9 Br2 119.9(6) .
C8 C9 Br2 118.6(6) .
C4 N1 C5 111.7(6) 2_655
C4 N1 C1 109.7(6) 2_655
C5 N1 C1 110.9(6) .
C17 C16 C15 121.3(7) .
C17 C16 Br1 119.5(6) .
C15 C16 Br1 119.1(6) .
N2 C12 C13 113.6(7) .
N2 C12 H12A 108.9 .
C13 C12 H12A 108.9 .
N2 C12 H12B 108.9 .
C13 C12 H12B 108.9 .
H12A C12 H12B 107.7 .
N1 C5 C6 112.9(7) .
N1 C5 H5A 109.0 .
C6 C5 H5A 109.0 .
N1 C5 H5B 109.0 .
C6 C5 H5B 109.0 .
H5A C5 H5B 107.8 .
C11 C10 C9 118.6(8) .
C11 C10 H10 120.7 .
C9 C10 H10 120.7 .
C11 C6 C7 117.8(8) .
C11 C6 C5 122.9(8) .
C7 C6 C5 119.3(8) .
N2 C3 C4 111.9(7) .
N2 C3 H3A 109.2 .
C4 C3 H3A 109.2 .
N2 C3 H3B 109.2 .
C4 C3 H3B 109.2 .
H3A C3 H3B 107.9 .
C17 C18 C13 121.3(7) .
C17 C18 H18 119.4 .
C13 C18 H18 119.4 .
C14 C13 C18 118.4(7) .
C14 C13 C12 121.1(8) .
C18 C13 C12 120.3(7) .
N2 C2 C1 111.4(6) .
N2 C2 H2A 109.3 .
C1 C2 H2A 109.3 .
N2 C2 H2B 109.3 .
C1 C2 H2B 109.3 .
H2A C2 H2B 108.0 .
N1 C4 C3 115.4(6) 2_655
N1 C4 H4A 108.4 2_655
C3 C4 H4A 108.4 .
N1 C4 H4B 108.4 2_655
C3 C4 H4B 108.4 .
H4A C4 H4B 107.5 .
C16 C17 C18 118.6(7) .
C16 C17 H17 120.7 .
C18 C17 H17 120.7 .
C10 C11 C6 122.0(8) .
C10 C11 H11 119.0 .
C6 C11 H11 119.0 .
N1 C1 C2 111.4(7) .
N1 C1 H1A 109.3 .
C2 C1 H1A 109.3 .
N1 C1 H1B 109.3 .
C2 C1 H1B 109.3 .
H1A C1 H1B 108.0 .
C15 C14 C13 121.5(8) .
C15 C14 H14 119.3 .
C13 C14 H14 119.3 .
C7 C8 C9 118.0(8) .
C7 C8 H8 121.0 .
C9 C8 H8 121.0 .
C8 C7 C6 122.0(8) .
C8 C7 H7 119.0 .
C6 C7 H7 119.0 .
C14 C15 C16 118.8(7) .
C14 C15 H15 120.6 .
C16 C15 H15 120.6 .

loop_
_geom_bond_atom_site_label_1
_geom_bond_atom_site_label_2
_geom_bond_distance
_geom_bond_site_symmetry_2
Br1 C16 1.895(8) .
Br2 C9 1.910(8) .
N2 C12 1.464(11) .
N2 C2 1.464(11) .
N2 C3 1.470(10) .
C9 C10 1.386(12) .
C9 C8 1.390(12) .
N1 C4 1.458(10) 2_655
N1 C5 1.470(10) .
N1 C1 1.478(11) .
C16 C17 1.386(11) .
C16 C15 1.397(12) .
C12 C13 1.510(11) .
C12 H12A 0.9900 .
C12 H12B 0.9900 .
C5 C6 1.496(11) .
C5 H5A 0.9900 .
C5 H5B 0.9900 .
C10 C11 1.376(12) .
C10 H10 0.9500 .
C6 C11 1.381(12) .
C6 C7 1.396(12) .
C3 C4 1.536(12) .
C3 H3A 0.9900 .
C3 H3B 0.9900 .
C18 C17 1.393(12) .
C18 C13 1.400(12) .
C18 H18 0.9500 .
C13 C14 1.391(11) .
C2 C1 1.519(11) .
C2 H2A 0.9900 .
C2 H2B 0.9900 .
C4 N1 1.458(10) 2_655
C4 H4A 0.9900 .
C4 H4B 0.9900 .
C17 H17 0.9500 .
C11 H11 0.9500 .
C1 H1A 0.9900 .
C1 H1B 0.9900 .
C14 C15 1.385(12) .
C14 H14 0.9500 .
C8 C7 1.379(12) .
C8 H8 0.9500 .
C7 H7 0.9500 .
C15 H15 0.9500 .
